data_1512312
loop_
_publ_author_name
'Ramachary, D. B.'
'Venkaiah, Chintalapudi'
'Krishna, Patoju M.'

_publ_section_title
;
 Stereoselective Synthesis of Five-Membered Spirooxindoles through Tomita
 Zipper Cyclization.
;
_journal_issue 18
_journal_name_full 'Organic letters'
_journal_page_first 4714
_journal_page_last 4717
_journal_paper_doi 10.1021/ol4020305
_journal_volume 15
_journal_year 2013
_chemical_formula_sum 'C29 H30 Br N O6'
_chemical_formula_weight 568.45
_chemical_name_systematic
;
 ?
;
_space_group_IT_number 14
_symmetry_space_group_name_Hall '-P 2yn'
_symmetry_space_group_name_H-M 'P 1 21/n 1'
_atom_sites_solution_hydrogens geom
_atom_sites_solution_primary direct
_atom_sites_solution_secondary difmap
_audit_creation_method SHELXL-97
_cell_angle_alpha 90.00
_cell_angle_beta 100.794(2)
_cell_angle_gamma 90.00
_cell_formula_units_Z 4
_cell_length_a 12.2030(3)
_cell_length_b 15.6497(3)
_cell_length_c 14.7753(3)
_cell_measurement_temperature 293(2)
_cell_volume 2771.76(10)
_computing_structure_refinement 'SHELXL-97 (Sheldrick, 1997)'
_diffrn_ambient_temperature 293(2)
_diffrn_measured_fraction_theta_full 0.998
_diffrn_measured_fraction_theta_max 0.998
_diffrn_radiation_monochromator graphite
_diffrn_radiation_source 'fine-focus sealed tube'
_diffrn_radiation_type CuK\a
_diffrn_radiation_wavelength 1.54184
_diffrn_reflns_av_R_equivalents 0.0801
_diffrn_reflns_av_sigmaI/netI 0.0595
_diffrn_reflns_limit_h_max 14
_diffrn_reflns_limit_h_min -14
_diffrn_reflns_limit_k_max 18
_diffrn_reflns_limit_k_min -18
_diffrn_reflns_limit_l_max 9
_diffrn_reflns_limit_l_min -17
_diffrn_reflns_number 9454
_diffrn_reflns_theta_full 67.07
_diffrn_reflns_theta_max 67.07
_diffrn_reflns_theta_min 4.15
_exptl_absorpt_coefficient_mu 2.370
_exptl_crystal_density_diffrn 1.362
_exptl_crystal_density_method 'not measured'
_exptl_crystal_F_000 1176
_refine_diff_density_max 1.398
_refine_diff_density_min -1.172
_refine_diff_density_rms 0.133
_refine_ls_extinction_method none
_refine_ls_goodness_of_fit_ref 1.732
_refine_ls_hydrogen_treatment mixed
_refine_ls_matrix_type full
_refine_ls_number_parameters 340
_refine_ls_number_reflns 4946
_refine_ls_number_restraints 0
_refine_ls_restrained_S_all 1.732
_refine_ls_R_factor_all 0.0950
_refine_ls_R_factor_gt 0.0901
_refine_ls_shift/su_max 0.001
_refine_ls_shift/su_mean 0.000
_refine_ls_structure_factor_coef Fsqd
_refine_ls_weighting_details 'calc w=1/[\s^2^(Fo^2^)+(0.1000P)^2^+0.0000P] where P=(Fo^2^+2Fc^2^)/3'
_refine_ls_weighting_scheme calc
_refine_ls_wR_factor_gt 0.2342
_refine_ls_wR_factor_ref 0.2390
_reflns_number_gt 4299
_reflns_number_total 4946
_reflns_threshold_expression >2sigma(I)
_cod_data_source_file ol4020305_si_003.cif
_cod_data_source_block test1
_cod_original_cell_volume 2771.75(10)
_cod_original_sg_symbol_H-M 'P 21/n'
_cod_database_code 1512312

loop_
_symmetry_equiv_pos_as_xyz
'x, y, z'
'-x+1/2, y+1/2, -z+1/2'
'-x, -y, -z'
'x-1/2, -y-1/2, z-1/2'

loop_
_atom_site_label
_atom_site_type_symbol
_atom_site_fract_x
_atom_site_fract_y
_atom_site_fract_z
_atom_site_U_iso_or_equiv
_atom_site_adp_type
_atom_site_occupancy
_atom_site_symmetry_multiplicity
_atom_site_calc_flag
_atom_site_refinement_flags
Br1 Br 0.21260(4) 0.07091(3) 0.79119(4) 0.0700(3) Uani 1 1 d .
O1 O -0.1274(2) 0.42396(15) 0.96696(19) 0.0447(6) Uani 1 1 d .
O2 O -0.0654(2) 0.43241(17) 0.75477(18) 0.0481(7) Uani 1 1 d .
C3 C 0.0769(3) 0.43008(19) 0.8821(2) 0.0361(7) Uani 1 1 d .
H3 H 0.0437 0.4810 0.9046 0.043 Uiso 1 1 calc R
N4 N -0.1508(2) 0.29592(17) 0.88577(18) 0.0333(6) Uani 1 1 d .
C5 C -0.0905(3) 0.3639(2) 0.9325(2) 0.0326(7) Uani 1 1 d .
C6 C 0.0945(4) 0.1430(2) 0.8127(3) 0.0505(9) Uani 1 1 d .
C7 C -0.2674(3) 0.2843(2) 0.8718(2) 0.0370(7) Uani 1 1 d .
C8 C 0.0449(3) 0.4299(2) 0.7792(3) 0.0412(8) Uani 1 1 d .
O9 O -0.30841(19) 0.32470(18) 0.93596(17) 0.0446(6) Uani 1 1 d .
C10 C -0.0773(3) 0.2395(2) 0.8507(2) 0.0353(7) Uani 1 1 d .
C11 C 0.2026(3) 0.4329(2) 0.9202(3) 0.0468(9) Uani 1 1 d .
H11A H 0.2432 0.3979 0.8835 0.056 Uiso 1 1 calc R
H11B H 0.2306 0.4910 0.9216 0.056 Uiso 1 1 calc R
C12 C 0.1191(3) 0.2189(2) 0.8578(2) 0.0409(8) Uani 1 1 d .
H12 H 0.1926 0.2370 0.8756 0.049 Uiso 1 1 calc R
O13 O -0.3159(2) 0.2413(2) 0.8101(2) 0.0621(8) Uani 1 1 d .
O14 O 0.1092(3) 0.4283(3) 0.7268(2) 0.0766(12) Uani 1 1 d .
C15 C 0.0330(3) 0.3507(2) 0.9283(2) 0.0323(7) Uani 1 1 d .
C16 C 0.0315(3) 0.2680(2) 0.8762(2) 0.0333(7) Uani 1 1 d .
C17 C 0.1099(3) 0.3493(2) 1.0227(2) 0.0404(8) Uani 1 1 d .
C18 C -0.4307(3) 0.3359(3) 0.9296(3) 0.0468(9) Uani 1 1 d .
C19 C -0.0141(4) 0.1157(3) 0.7831(4) 0.0598(11) Uani 1 1 d .
H19 H -0.0281 0.0649 0.7501 0.072 Uiso 1 1 calc R
C20 C -0.0885(4) 0.2890(4) 1.1551(3) 0.0689(13) Uani 1 1 d .
H20 H -0.0810 0.3424 1.1833 0.083 Uiso 1 1 calc R
O21 O 0.2931(3) 0.4055(3) 1.0778(3) 0.0742(10) Uani 1 1 d .
C22 C -0.1021(3) 0.1641(3) 0.8026(3) 0.0538(10) Uani 1 1 d .
H22 H -0.1756 0.1463 0.7838 0.065 Uiso 1 1 calc R
C23 C 0.0905(3) 0.3133(3) 1.0997(3) 0.0519(9) Uani 1 1 d .
H23 H 0.1428 0.3226 1.1533 0.062 Uiso 1 1 calc R
C24 C 0.2128(3) 0.3974(3) 1.0165(3) 0.0483(9) Uani 1 1 d .
C25 C -0.4876(4) 0.2496(3) 0.9240(5) 0.0782(15) Uani 1 1 d .
H25A H -0.4893 0.2253 0.8641 0.117 Uiso 1 1 calc R
H25B H -0.5625 0.2564 0.9344 0.117 Uiso 1 1 calc R
H25C H -0.4471 0.2123 0.9701 0.117 Uiso 1 1 calc R
C26 C -0.0066(4) 0.2602(3) 1.1070(3) 0.0529(10) Uani 1 1 d .
C27 C -0.1246(5) 0.4366(3) 0.6583(3) 0.0657(12) Uani 1 1 d .
C28 C -0.1111(5) 0.1298(4) 1.0760(4) 0.0786(15) Uani 1 1 d .
H28 H -0.1174 0.0755 1.0499 0.094 Uiso 1 1 calc R
C29 C -0.0214(4) 0.1808(3) 1.0689(3) 0.0655(12) Uani 1 1 d .
H29 H 0.0317 0.1601 1.0367 0.079 Uiso 1 1 calc R
C31 C -0.4730(4) 0.3909(4) 0.8464(4) 0.0791(15) Uani 1 1 d .
H31A H -0.4273 0.4410 0.8483 0.119 Uiso 1 1 calc R
H31B H -0.5487 0.4075 0.8467 0.119 Uiso 1 1 calc R
H31C H -0.4700 0.3592 0.7913 0.119 Uiso 1 1 calc R
C32 C -0.4360(4) 0.3806(5) 1.0182(4) 0.0871(19) Uani 1 1 d .
H32A H -0.3964 0.3478 1.0688 0.131 Uiso 1 1 calc R
H32B H -0.5125 0.3866 1.0245 0.131 Uiso 1 1 calc R
H32C H -0.4026 0.4361 1.0180 0.131 Uiso 1 1 calc R
C34 C -0.2462(6) 0.4391(6) 0.6690(6) 0.114(3) Uani 1 1 d .
H34A H -0.2687 0.3832 0.6853 0.171 Uiso 1 1 calc R
H34B H -0.2918 0.4565 0.6118 0.171 Uiso 1 1 calc R
H34C H -0.2547 0.4790 0.7165 0.171 Uiso 1 1 calc R
C35 C -0.1912(5) 0.1597(4) 1.1218(4) 0.0810(16) Uani 1 1 d .
H35 H -0.2528 0.1260 1.1262 0.097 Uiso 1 1 calc R
C36 C -0.1802(5) 0.2386(4) 1.1608(4) 0.0812(16) Uani 1 1 d .
H36 H -0.2348 0.2589 1.1916 0.097 Uiso 1 1 calc R
C38 C -0.1016(8) 0.3563(5) 0.6106(5) 0.130(3) Uani 1 1 d .
H38A H -0.0261 0.3570 0.6006 0.195 Uiso 1 1 calc R
H38B H -0.1519 0.3523 0.5524 0.195 Uiso 1 1 calc R
H38C H -0.1121 0.3079 0.6480 0.195 Uiso 1 1 calc R
C1 C -0.0932(8) 0.5186(6) 0.6149(6) 0.130(3) Uani 1 1 d .
H1A H -0.1002 0.5658 0.6548 0.195 Uiso 1 1 calc R
H1B H -0.1420 0.5270 0.5566 0.195 Uiso 1 1 calc R
H1C H -0.0176 0.5148 0.6057 0.195 Uiso 1 1 calc R

loop_
_atom_site_aniso_label
_atom_site_aniso_U_11
_atom_site_aniso_U_22
_atom_site_aniso_U_33
_atom_site_aniso_U_23
_atom_site_aniso_U_13
_atom_site_aniso_U_12
Br1 0.0692(4) 0.0412(4) 0.1108(5) -0.0091(2) 0.0459(3) 0.0178(2)
O1 0.0349(12) 0.0380(14) 0.0664(15) -0.0219(11) 0.0224(11) -0.0022(10)
O2 0.0480(15) 0.0503(16) 0.0489(14) -0.0005(11) 0.0166(11) 0.0043(12)
C3 0.0351(17) 0.0248(16) 0.0542(19) -0.0083(13) 0.0230(14) -0.0043(12)
N4 0.0257(12) 0.0286(13) 0.0477(14) -0.0065(11) 0.0127(10) -0.0046(11)
C5 0.0313(15) 0.0279(16) 0.0415(16) -0.0052(12) 0.0145(12) -0.0031(13)
C6 0.055(2) 0.0312(18) 0.073(2) -0.0025(16) 0.0312(19) 0.0093(17)
C7 0.0288(15) 0.0373(17) 0.0465(17) -0.0023(14) 0.0110(12) -0.0017(14)
C8 0.047(2) 0.0293(18) 0.0538(19) -0.0016(13) 0.0265(16) -0.0046(14)
O9 0.0282(11) 0.0531(16) 0.0559(14) -0.0112(11) 0.0172(10) -0.0032(11)
C10 0.0375(16) 0.0239(15) 0.0481(17) -0.0068(13) 0.0174(13) -0.0038(13)
C11 0.0330(17) 0.042(2) 0.070(2) -0.0108(17) 0.0214(16) -0.0144(15)
C12 0.0372(17) 0.0323(17) 0.0574(19) -0.0029(14) 0.0200(14) 0.0006(14)
O13 0.0355(13) 0.075(2) 0.0754(18) -0.0330(16) 0.0086(12) -0.0075(14)
O14 0.0601(19) 0.117(3) 0.0629(18) -0.0054(18) 0.0388(15) -0.0113(19)
C15 0.0296(15) 0.0267(15) 0.0440(16) -0.0049(12) 0.0158(12) -0.0025(13)
C16 0.0331(15) 0.0268(16) 0.0431(16) -0.0024(12) 0.0148(12) -0.0033(13)
C17 0.0332(16) 0.0362(17) 0.0530(19) -0.0065(15) 0.0110(14) -0.0020(14)
C18 0.0276(16) 0.046(2) 0.071(2) -0.0044(17) 0.0203(15) -0.0054(15)
C19 0.058(2) 0.0324(19) 0.093(3) -0.026(2) 0.024(2) -0.0011(18)
C20 0.062(3) 0.074(3) 0.077(3) 0.015(2) 0.029(2) 0.003(2)
O21 0.0399(15) 0.089(2) 0.086(2) 0.0052(19) -0.0084(15) -0.0199(17)
C22 0.044(2) 0.036(2) 0.083(3) -0.0247(18) 0.0148(18) -0.0071(17)
C23 0.045(2) 0.062(3) 0.0465(19) -0.0002(17) 0.0039(15) -0.0029(19)
C24 0.0320(17) 0.047(2) 0.067(2) -0.0106(18) 0.0112(16) -0.0049(16)
C25 0.050(2) 0.061(3) 0.134(5) -0.002(3) 0.045(3) -0.019(2)
C26 0.053(2) 0.061(3) 0.0446(18) 0.0154(17) 0.0083(16) -0.001(2)
C27 0.076(3) 0.064(3) 0.057(2) 0.010(2) 0.012(2) 0.003(2)
C28 0.087(4) 0.064(3) 0.087(3) 0.010(3) 0.024(3) -0.024(3)
C29 0.072(3) 0.064(3) 0.064(2) 0.011(2) 0.025(2) -0.007(2)
C31 0.052(3) 0.076(4) 0.110(4) 0.022(3) 0.018(2) 0.014(3)
C32 0.045(2) 0.116(5) 0.109(4) -0.042(4) 0.039(2) -0.008(3)
C34 0.068(4) 0.146(8) 0.116(5) 0.019(5) -0.012(4) -0.001(4)
C35 0.067(3) 0.084(4) 0.097(4) 0.033(3) 0.026(3) -0.013(3)
C36 0.061(3) 0.093(4) 0.098(4) 0.025(3) 0.036(3) 0.007(3)
C38 0.161(8) 0.126(7) 0.087(4) -0.057(5) -0.015(5) 0.014(6)
C1 0.139(7) 0.122(7) 0.116(5) 0.069(5) -0.010(5) -0.030(6)

loop_
_atom_type_symbol
_atom_type_description
_atom_type_scat_dispersion_real
_atom_type_scat_dispersion_imag
_atom_type_scat_source
C C 0.0181 0.0091 'International Tables Vol C Tables 4.2.6.8 and 6.1.1.4'
H H 0.0000 0.0000 'International Tables Vol C Tables 4.2.6.8 and 6.1.1.4'
N N 0.0311 0.0180 'International Tables Vol C Tables 4.2.6.8 and 6.1.1.4'
O O 0.0492 0.0322 'International Tables Vol C Tables 4.2.6.8 and 6.1.1.4'
Br Br -0.6763 1.2805 'International Tables Vol C Tables 4.2.6.8 and 6.1.1.4'

loop_
_geom_angle_atom_site_label_1
_geom_angle_atom_site_label_2
_geom_angle_atom_site_label_3
_geom_angle
C8 O2 C27 123.6(3)
C8 C3 C11 115.2(3)
C8 C3 C15 113.4(3)
C11 C3 C15 105.3(3)
C5 N4 C7 126.3(3)
C5 N4 C10 110.0(2)
C7 N4 C10 123.7(3)
O1 C5 N4 127.1(3)
O1 C5 C15 125.0(3)
N4 C5 C15 107.9(2)
C12 C6 C19 122.2(3)
C12 C6 Br1 119.5(3)
C19 C6 Br1 118.3(3)
O13 C7 O9 128.2(3)
O13 C7 N4 121.7(3)
O9 C7 N4 110.1(3)
O14 C8 O2 125.2(4)
O14 C8 C3 125.3(4)
O2 C8 C3 109.5(3)
C7 O9 C18 121.6(3)
C22 C10 C16 121.5(3)
C22 C10 N4 128.6(3)
C16 C10 N4 109.8(3)
C24 C11 C3 103.7(3)
C6 C12 C16 118.0(3)
C16 C15 C17 113.7(3)
C16 C15 C5 102.6(2)
C17 C15 C5 113.9(3)
C16 C15 C3 115.7(3)
C17 C15 C3 102.1(3)
C5 C15 C3 109.3(3)
C10 C16 C12 120.3(3)
C10 C16 C15 109.6(3)
C12 C16 C15 129.9(3)
C23 C17 C24 123.8(3)
C23 C17 C15 127.6(3)
C24 C17 C15 108.5(3)
O9 C18 C32 101.9(3)
O9 C18 C31 107.7(3)
C32 C18 C31 112.4(5)
O9 C18 C25 110.1(3)
C32 C18 C25 111.8(4)
C31 C18 C25 112.4(4)
C6 C19 C22 119.9(3)
C36 C20 C26 120.5(6)
C10 C22 C19 118.0(4)
C17 C23 C26 125.3(3)
O21 C24 C17 125.7(4)
O21 C24 C11 125.4(4)
C17 C24 C11 108.9(3)
C29 C26 C20 116.8(5)
C29 C26 C23 122.2(4)
C20 C26 C23 121.0(5)
O2 C27 C38 108.6(4)
O2 C27 C1 109.3(5)
C38 C27 C1 115.3(7)
O2 C27 C34 102.3(4)
C38 C27 C34 110.1(6)
C1 C27 C34 110.5(6)
C35 C28 C29 119.4(6)
C26 C29 C28 122.9(5)
C36 C35 C28 119.8(5)
C35 C36 C20 120.6(6)

loop_
_geom_bond_atom_site_label_1
_geom_bond_atom_site_label_2
_geom_bond_distance
Br1 C6 1.903(4)
O1 C5 1.196(4)
O2 C8 1.328(5)
O2 C27 1.473(6)
C3 C8 1.497(5)
C3 C11 1.533(5)
C3 C15 1.559(4)
N4 C5 1.400(4)
N4 C7 1.411(4)
N4 C10 1.424(4)
C5 C15 1.535(4)
C6 C12 1.368(5)
C6 C19 1.383(6)
C7 O13 1.197(4)
C7 O9 1.313(4)
C8 O14 1.201(5)
O9 C18 1.488(4)
C10 C22 1.383(5)
C10 C16 1.384(4)
C11 C24 1.510(6)
C12 C16 1.384(5)
C15 C16 1.504(4)
C15 C17 1.529(5)
C17 C23 1.329(6)
C17 C24 1.482(5)
C18 C32 1.496(7)
C18 C31 1.511(7)
C18 C25 1.513(6)
C19 C22 1.388(6)
C20 C36 1.386(8)
C20 C26 1.404(7)
O21 C24 1.210(5)
C23 C26 1.469(6)
C26 C29 1.362(7)
C27 C38 1.493(9)
C27 C1 1.516(8)
C27 C34 1.521(9)
C28 C35 1.371(9)
C28 C29 1.375(7)
C35 C36 1.359(9)
